data_7027838
loop_
_publ_author_name
'Clegg, William'
'Johann, Thorsten R. F.'
'Marder, Todd B.'
'Norman, Nicholas C.'
'Orpen, A. Guy'
'Peakman, Torren M.'
'Quayle, Michael J.'
'Rice, Craig R.'
'Scott, Andrew J.'

_publ_section_title
;
 Platinum-catalysed 1,4-diboration of 1,3-dienes
;
_journal_issue 9
_journal_name_full 'Journal of the Chemical Society, Dalton Transactions'
_journal_page_first 1431
_journal_paper_doi 10.1039/a800108a
_journal_year 1998
_chemical_formula_structural '(B O C10 H6) 2'
_chemical_formula_sum 'C47 H32 B2 O4'
_chemical_formula_weight 682.35
_chemical_name_systematic
; 
 bis(1,1'-bi-2-napthol)diboron 
;
_space_group_IT_number 14
_symmetry_cell_setting monoclinic
_symmetry_space_group_name_Hall '-P 2yn'
_symmetry_space_group_name_H-M 'P 1 21/n 1'
_atom_sites_solution_hydrogens geom
_atom_sites_solution_primary direct
_atom_sites_solution_secondary difmap
_audit_creation_method SHELXL
_cell_angle_alpha 90.00
_cell_angle_beta 105.194(10)
_cell_angle_gamma 90.00
_cell_formula_units_Z 4
_cell_length_a 14.063(2)
_cell_length_b 10.8214(11)
_cell_length_c 24.853(5)
_cell_measurement_reflns_used 216
_cell_measurement_temperature 173(2)
_cell_measurement_theta_max 50
_cell_measurement_theta_min 5
_cell_volume 3650.0(10)
_computing_cell_refinement 'SAINT (Siemens, 1995b)'
_computing_data_collection 'SMART (Siemens, 1995b)'
_computing_data_reduction 'SAINT (Siemens, 1995b)'
_computing_molecular_graphics 'SHELXTL (Siemens, 1995a)'
_computing_publication_material 'SHELXTL (Siemens, 1995a)'
_computing_structure_refinement 'SHELXTL (Siemens, 1995a)'
_computing_structure_solution 'SHELXTL (Siemens, 1995a)'
_diffrn_ambient_temperature 173(2)
_diffrn_measurement_device 'Siemens SMART Area Detector'
_diffrn_measurement_method '\w rotation with narrow frames'
_diffrn_radiation_monochromator graphite
_diffrn_radiation_source 'fine-focus sealed tube'
_diffrn_radiation_type MoK\a
_diffrn_radiation_wavelength 0.71073
_diffrn_reflns_av_R_equivalents 0.0366
_diffrn_reflns_av_sigmaI/netI 0.0460
_diffrn_reflns_limit_h_max 18
_diffrn_reflns_limit_h_min -17
_diffrn_reflns_limit_k_max 14
_diffrn_reflns_limit_k_min -13
_diffrn_reflns_limit_l_max 32
_diffrn_reflns_limit_l_min -27
_diffrn_reflns_number 18479
_diffrn_reflns_theta_max 25.00
_diffrn_reflns_theta_min 1.70
_diffrn_standards_decay_% none
_exptl_absorpt_coefficient_mu 0.077
_exptl_absorpt_correction_type none
_exptl_crystal_colour colourless
_exptl_crystal_density_diffrn 1.242
_exptl_crystal_density_meas ?
_exptl_crystal_description rod
_exptl_crystal_F_000 1424
_exptl_crystal_size_max 0.60
_exptl_crystal_size_mid 0.30
_exptl_crystal_size_min 0.10
_refine_diff_density_max 0.691
_refine_diff_density_min -0.459
_refine_diff_density_rms 0.047
_refine_ls_extinction_coef 0.0032(6)
_refine_ls_extinction_expression Fc^*^=kFc[1+0.001xFc^2^\l^3^/sin(2\q)]^-1/4^
_refine_ls_extinction_method SHELXL
_refine_ls_goodness_of_fit_all 1.038
_refine_ls_goodness_of_fit_obs 1.136
_refine_ls_hydrogen_treatment 'see text'
_refine_ls_matrix_type full
_refine_ls_number_parameters 481
_refine_ls_number_reflns 6404
_refine_ls_number_restraints 15
_refine_ls_restrained_S_all 1.163
_refine_ls_restrained_S_obs 1.312
_refine_ls_R_factor_all 0.0918
_refine_ls_R_factor_obs 0.0546
_refine_ls_shift/esd_max 0.047
_refine_ls_shift/esd_mean 0.006
_refine_ls_structure_factor_coef Fsqd
_refine_ls_weighting_details 'w=1/[\s^2^(Fo^2^)+(0.0722P)^2^+1.4894P] where P=(Max(Fo^2^,0)+2Fc^2^)/3'
_refine_ls_weighting_scheme calc
_refine_ls_wR_factor_all 0.1543
_refine_ls_wR_factor_obs 0.1344
_reflns_number_observed 4221
_reflns_number_total 6411
_reflns_observed_criterion >2sigma(I)
_cod_data_source_file a800108sup1.cif
_cod_data_source_block 4
_cod_depositor_comments
;
The following automatic conversions were performed:

'_exptl_crystal_density_meas' value 'not measured' was changed to '?'
- the value is perceived as not measured.

Automatic conversion script
Id: cif_fix_values 3008 2015-01-20 13:52:24Z robertas 

The following automatic conversions were performed:

'_refine_ls_weighting_scheme' value 'calc
w=1/[\s^2^(Fo^2^)+(0.0722P)^2^+1.4894P] where
P=(Max(Fo^2^,0)+2Fc^2^)/3' was changed to 'calc'. New tag
'_refine_ls_weighting_details' was created. The value of the new tag
was set to 'w=1/[\s^2^(Fo^2^)+(0.0722P)^2^+1.4894P] where
P=(Max(Fo^2^,0)+2Fc^2^)/3'.

Automatic conversion script
Id: cif_fix_values 3143 2015-03-26 13:38:13Z robertas 
;
_cod_original_cell_volume 3649.9(10)
_cod_original_sg_symbol_H-M 'P 2~1~ /n'
_cod_database_code 7027838

loop_
_symmetry_equiv_pos_as_xyz
'x, y, z'
'-x+1/2, y+1/2, -z+1/2'
'-x, -y, -z'
'x-1/2, -y-1/2, z-1/2'

loop_
_atom_site_aniso_label
_atom_site_aniso_U_11
_atom_site_aniso_U_22
_atom_site_aniso_U_33
_atom_site_aniso_U_23
_atom_site_aniso_U_13
_atom_site_aniso_U_12
O1 0.0301(11) 0.0300(11) 0.0342(11) -0.0075(9) 0.0076(9) -0.0022(8)
O2 0.0359(11) 0.0285(11) 0.0328(11) -0.0051(9) 0.0135(9) -0.0053(9)
O3 0.0347(11) 0.0329(11) 0.0278(11) -0.0024(9) 0.0073(9) -0.0086(9)
O4 0.0282(10) 0.0341(11) 0.0276(10) -0.0016(9) 0.0101(9) -0.0015(8)
B1 0.024(2) 0.028(2) 0.034(2) 0.0002(15) 0.0057(14) -0.0004(13)
B2 0.031(2) 0.023(2) 0.033(2) 0.0010(14) 0.0114(15) -0.0043(13)
C10 0.0272(15) 0.0249(15) 0.0280(15) 0.0027(12) 0.0095(12) 0.0009(11)
C11 0.0286(15) 0.029(2) 0.032(2) -0.0003(13) 0.0100(13) -0.0001(12)
C12 0.042(2) 0.022(2) 0.042(2) -0.0005(13) 0.0129(15) -0.0035(13)
C13 0.042(2) 0.026(2) 0.038(2) 0.0064(13) 0.0102(15) 0.0045(13)
C14 0.035(2) 0.027(2) 0.0270(15) 0.0060(12) 0.0130(13) 0.0018(12)
C15 0.0282(15) 0.0271(15) 0.0262(15) 0.0028(12) 0.0118(12) -0.0002(12)
C16 0.033(2) 0.027(2) 0.033(2) 0.0033(13) 0.0108(13) -0.0009(12)
C17 0.034(2) 0.037(2) 0.033(2) -0.0032(14) 0.0077(14) -0.0047(13)
C18 0.036(2) 0.048(2) 0.025(2) 0.0036(14) 0.0039(13) 0.0009(14)
C19 0.040(2) 0.038(2) 0.030(2) 0.0096(14) 0.0083(14) 0.0044(14)
C20 0.0252(14) 0.0225(14) 0.0281(15) -0.0015(12) 0.0048(12) -0.0013(11)
C21 0.0276(14) 0.0257(15) 0.0268(15) -0.0052(12) 0.0060(12) -0.0041(12)
C22 0.0283(15) 0.029(2) 0.035(2) -0.0052(13) 0.0063(13) 0.0024(12)
C23 0.035(2) 0.0255(15) 0.033(2) 0.0014(13) 0.0016(13) 0.0034(12)
C24 0.0258(14) 0.027(2) 0.0279(15) -0.0012(12) -0.0014(12) -0.0031(12)
C25 0.0238(14) 0.0248(15) 0.0266(14) 0.0002(12) 0.0020(12) -0.0034(11)
C26 0.0263(15) 0.035(2) 0.037(2) 0.0043(14) 0.0074(13) 0.0030(12)
C27 0.034(2) 0.047(2) 0.041(2) 0.003(2) 0.0162(15) 0.0001(14)
C28 0.044(2) 0.044(2) 0.037(2) 0.008(2) 0.014(2) -0.004(2)
C29 0.040(2) 0.032(2) 0.034(2) 0.0084(13) 0.0032(14) -0.0026(13)
C30 0.0261(14) 0.029(2) 0.0214(14) 0.0026(12) 0.0082(12) -0.0007(12)
C31 0.033(2) 0.030(2) 0.0248(15) 0.0001(12) 0.0100(13) -0.0048(12)
C32 0.030(2) 0.043(2) 0.028(2) 0.0050(14) 0.0001(13) -0.0009(13)
C33 0.036(2) 0.037(2) 0.034(2) 0.0100(14) 0.0044(14) 0.0029(14)
C34 0.032(2) 0.031(2) 0.028(2) 0.0029(13) 0.0106(13) 0.0006(12)
C35 0.0289(15) 0.029(2) 0.0245(15) 0.0013(12) 0.0124(12) 0.0009(12)
C36 0.0284(15) 0.033(2) 0.0250(15) 0.0006(12) 0.0053(12) -0.0002(12)
C37 0.035(2) 0.042(2) 0.035(2) -0.0037(14) 0.0065(14) -0.0074(14)
C38 0.050(2) 0.030(2) 0.050(2) -0.002(2) 0.012(2) -0.0119(15)
C39 0.048(2) 0.027(2) 0.042(2) 0.0065(14) 0.011(2) 0.0005(14)
C40 0.0278(14) 0.0260(15) 0.0224(14) 0.0001(12) 0.0027(12) -0.0038(12)
C41 0.0261(14) 0.028(2) 0.027(2) -0.0023(12) 0.0074(12) -0.0032(12)
C42 0.036(2) 0.037(2) 0.029(2) 0.0088(13) 0.0088(13) -0.0061(14)
C43 0.034(2) 0.029(2) 0.038(2) 0.0103(13) 0.0046(14) -0.0032(13)
C44 0.0292(15) 0.0245(15) 0.032(2) -0.0004(12) 0.0025(13) -0.0053(12)
C45 0.0277(14) 0.0255(15) 0.0255(14) -0.0030(12) 0.0056(12) -0.0047(12)
C46 0.037(2) 0.036(2) 0.027(2) 0.0003(13) 0.0101(13) -0.0016(13)
C47 0.035(2) 0.047(2) 0.038(2) -0.006(2) 0.0157(14) -0.0030(15)
C48 0.029(2) 0.039(2) 0.049(2) -0.015(2) 0.0071(15) 0.0012(14)
C49 0.031(2) 0.028(2) 0.044(2) -0.0043(14) 0.0033(14) 0.0002(13)
C91 0.076(3) 0.053(3) 0.104(4) 0.030(3) -0.024(3) -0.022(2)
C92 0.133(5) 0.055(3) 0.049(3) 0.006(2) -0.010(3) -0.023(3)
C93 0.069(4) 0.064(4) 0.307(12) 0.042(5) 0.011(5) -0.007(3)
C94 0.081(4) 0.042(3) 0.368(13) 0.065(5) 0.057(6) 0.010(3)
C95 0.050(2) 0.031(2) 0.053(2) -0.005(2) -0.008(2) -0.003(2)
C96 0.266(9) 0.026(2) 0.147(6) 0.007(3) 0.146(6) 0.002(3)
C97 0.412(15) 0.072(4) 0.242(10) 0.062(5) 0.244(11) 0.092(6)

loop_
_atom_site_label
_atom_site_type_symbol
_atom_site_fract_x
_atom_site_fract_y
_atom_site_fract_z
_atom_site_U_iso_or_equiv
_atom_site_thermal_displace_type
_atom_site_occupancy
_atom_site_calc_flag
_atom_site_refinement_flags
O1 O 0.49605(13) 0.4760(2) 0.18397(8) 0.0316(5) Uani 1 d .
O2 O 0.53129(13) 0.2299(2) 0.09839(8) 0.0316(5) Uani 1 d .
O3 O 0.61217(13) 0.3938(2) 0.07117(8) 0.0320(5) Uani 1 d .
O4 O 0.66188(13) 0.4350(2) 0.21392(7) 0.0294(5) Uani 1 d .
B1 B 0.5728(2) 0.3449(3) 0.11146(14) 0.0289(7) Uani 1 d .
B2 B 0.5766(2) 0.4206(3) 0.17264(14) 0.0283(7) Uani 1 d .
C10 C 0.3671(2) 0.3511(2) 0.12615(11) 0.0263(6) Uani 1 d .
C11 C 0.4072(2) 0.4653(3) 0.14312(12) 0.0293(6) Uani 1 d .
C12 C 0.3609(2) 0.5762(3) 0.12074(13) 0.0350(7) Uani 1 d .
H12 H 0.3897(2) 0.6535(3) 0.13415(13) 0.042 Uiso 1 calc R
C13 C 0.2753(2) 0.5725(3) 0.08008(12) 0.0353(7) Uani 1 d .
H13 H 0.2439(2) 0.6476(3) 0.06552(12) 0.042 Uiso 1 calc R
C14 C 0.2320(2) 0.4584(3) 0.05894(11) 0.0287(6) Uani 1 d .
C15 C 0.2781(2) 0.3464(2) 0.08219(11) 0.0263(6) Uani 1 d .
C16 C 0.2347(2) 0.2332(3) 0.05955(12) 0.0306(7) Uani 1 d .
H16 H 0.2633(2) 0.1573(3) 0.07504(12) 0.037 Uiso 1 calc R
C17 C 0.1520(2) 0.2315(3) 0.01569(12) 0.0346(7) Uani 1 d .
H17 H 0.1247(2) 0.1546(3) 0.00068(12) 0.042 Uiso 1 calc R
C18 C 0.1070(2) 0.3425(3) -0.00736(12) 0.0368(7) Uani 1 d .
H18 H 0.0499(2) 0.3406(3) -0.03794(12) 0.044 Uiso 1 calc R
C19 C 0.1457(2) 0.4529(3) 0.01436(12) 0.0362(7) Uani 1 d .
H19 H 0.1141(2) 0.5275(3) -0.00074(12) 0.043 Uiso 1 calc R
C20 C 0.4131(2) 0.2335(2) 0.15308(11) 0.0257(6) Uani 1 d .
C21 C 0.4890(2) 0.1764(2) 0.13758(11) 0.0269(6) Uani 1 d .
C22 C 0.5288(2) 0.0626(3) 0.16029(12) 0.0311(7) Uani 1 d .
H22 H 0.5808(2) 0.0253(3) 0.14821(12) 0.037 Uiso 1 calc R
C23 C 0.4923(2) 0.0063(3) 0.19969(12) 0.0325(7) Uani 1 d .
H23 H 0.5182(2) -0.0714(3) 0.21437(12) 0.039 Uiso 1 calc R
C24 C 0.4163(2) 0.0618(3) 0.21907(11) 0.0284(6) Uani 1 d .
C25 C 0.3762(2) 0.1767(2) 0.19574(11) 0.0259(6) Uani 1 d .
C26 C 0.3026(2) 0.2330(3) 0.21718(12) 0.0328(7) Uani 1 d .
H26 H 0.2743(2) 0.3092(3) 0.20196(12) 0.039 Uiso 1 calc R
C27 C 0.2718(2) 0.1789(3) 0.25953(13) 0.0394(8) Uani 1 d .
H27 H 0.2229(2) 0.2184(3) 0.27352(13) 0.047 Uiso 1 calc R
C28 C 0.3116(2) 0.0659(3) 0.28247(13) 0.0413(8) Uani 1 d .
H28 H 0.2900(2) 0.0296(3) 0.31203(13) 0.050 Uiso 1 calc R
C29 C 0.3811(2) 0.0080(3) 0.26245(12) 0.0364(7) Uani 1 d .
H29 H 0.4066(2) -0.0695(3) 0.27765(12) 0.044 Uiso 1 calc R
C30 C 0.7423(2) 0.5233(2) 0.12517(11) 0.0253(6) Uani 1 d .
C31 C 0.6593(2) 0.5083(3) 0.08213(11) 0.0287(6) Uani 1 d .
C32 C 0.6161(2) 0.6060(3) 0.04637(12) 0.0350(7) Uani 1 d .
H32 H 0.5587(2) 0.5917(3) 0.01688(12) 0.042 Uiso 1 calc R
C33 C 0.6570(2) 0.7205(3) 0.05431(12) 0.0363(7) Uani 1 d .
H33 H 0.6273(2) 0.7863(3) 0.03048(12) 0.044 Uiso 1 calc R
C34 C 0.7428(2) 0.7429(3) 0.09741(12) 0.0299(7) Uani 1 d .
C35 C 0.7875(2) 0.6435(2) 0.13291(11) 0.0265(6) Uani 1 d .
C36 C 0.8760(2) 0.6678(3) 0.17439(11) 0.0292(6) Uani 1 d .
H36 H 0.9071(2) 0.6028(3) 0.19830(11) 0.035 Uiso 1 calc R
C37 C 0.9174(2) 0.7827(3) 0.18066(13) 0.0376(7) Uani 1 d .
H37 H 0.9774(2) 0.7963(3) 0.20838(13) 0.045 Uiso 1 calc R
C38 C 0.8723(2) 0.8812(3) 0.14648(14) 0.0435(8) Uani 1 d .
H38 H 0.9010(2) 0.9613(3) 0.15157(14) 0.052 Uiso 1 calc R
C39 C 0.7873(2) 0.8615(3) 0.10609(13) 0.0395(8) Uani 1 d .
H39 H 0.7572(2) 0.9285(3) 0.08321(13) 0.047 Uiso 1 calc R
C40 C 0.7867(2) 0.4183(2) 0.16359(11) 0.0261(6) Uani 1 d .
C41 C 0.7464(2) 0.3798(2) 0.20565(11) 0.0272(6) Uani 1 d .
C42 C 0.7869(2) 0.2831(3) 0.24234(12) 0.0340(7) Uani 1 d .
H42 H 0.7579(2) 0.2609(3) 0.27148(12) 0.041 Uiso 1 calc R
C43 C 0.8675(2) 0.2214(3) 0.23600(13) 0.0343(7) Uani 1 d .
H43 H 0.8937(2) 0.1547(3) 0.26020(13) 0.041 Uiso 1 calc R
C44 C 0.9129(2) 0.2558(2) 0.19372(12) 0.0297(7) Uani 1 d .
C45 C 0.8734(2) 0.3558(2) 0.15769(11) 0.0265(6) Uani 1 d .
C46 C 0.9224(2) 0.3911(3) 0.11702(12) 0.0330(7) Uani 1 d .
H46 H 0.8981(2) 0.4590(3) 0.09310(12) 0.040 Uiso 1 calc R
C47 C 1.0042(2) 0.3291(3) 0.11171(13) 0.0391(8) Uani 1 d .
H47 H 1.0358(2) 0.3544(3) 0.08411(13) 0.047 Uiso 1 calc R
C48 C 1.0421(2) 0.2287(3) 0.14634(13) 0.0395(8) Uani 1 d .
H48 H 1.0984(2) 0.1855(3) 0.14180(13) 0.047 Uiso 1 calc R
C49 C 0.9978(2) 0.1932(3) 0.18669(13) 0.0354(7) Uani 1 d .
H49 H 1.0241(2) 0.1257(3) 0.21039(13) 0.043 Uiso 1 calc R
C91 C 0.8038(4) 0.1397(4) 0.0134(3) 0.087(2) Uani 1 d D
H91 H 0.8067(4) 0.1553(4) 0.0514(3) 0.104 Uiso 1 calc R
C92 C 0.8808(5) 0.1334(4) -0.0084(2) 0.085(2) Uani 1 d D
H92 H 0.9418(5) 0.1474(4) 0.0184(2) 0.103 Uiso 1 calc R
C93 C 0.8943(4) 0.1063(5) -0.0724(4) 0.154(4) Uani 1 d D
H93 H 0.9498(4) 0.1005(5) -0.0874(4) 0.185 Uiso 1 calc R
C94 C 0.8114(4) 0.0976(5) -0.0912(4) 0.164(4) Uani 1 d D
H94 H 0.8053(4) 0.0842(5) -0.1298(4) 0.197 Uiso 1 calc R
C95 C 0.7185(3) 0.0963(3) -0.0875(2) 0.0485(9) Uani 1 d D
H95 H 0.6660(3) 0.0821(3) -0.1197(2) 0.058 Uiso 1 calc R
C96 C 0.6996(6) 0.1151(4) -0.0384(3) 0.129(3) Uani 1 d D
C97 C 0.6427(8) 0.1267(6) -0.0115(4) 0.212(5) Uani 1 d .
H97A H 0.6767(15) 0.1586(79) 0.0255(13) 0.319 Uiso 1 calc R
H97B H 0.6131(50) 0.0463(17) -0.0075(32) 0.319 Uiso 1 calc R
H97C H 0.5909(37) 0.1847(66) -0.0300(19) 0.319 Uiso 1 calc R

loop_
_atom_type_symbol
_atom_type_description
_atom_type_scat_dispersion_real
_atom_type_scat_dispersion_imag
_atom_type_scat_source
C C 0.0033 0.0016 'International Tables Vol C Tables 4.2.6.8 and 6.1.1.4'
H H 0.0000 0.0000 'International Tables Vol C Tables 4.2.6.8 and 6.1.1.4'
B B 0.0013 0.0007 'International Tables Vol C Tables 4.2.6.8 and 6.1.1.4'
O O 0.0106 0.0060 'International Tables Vol C Tables 4.2.6.8 and 6.1.1.4'

loop_
_geom_angle_atom_site_label_1
_geom_angle_atom_site_label_2
_geom_angle_atom_site_label_3
_geom_angle
B2 O1 C11 116.4(2)
B1 O2 C21 116.3(2)
B1 O3 C31 117.5(2)
B2 O4 C41 117.0(2)
O3 B1 O2 113.8(3)
O3 B1 B2 122.5(2)
O2 B1 B2 123.6(3)
O4 B2 O1 113.8(3)
O4 B2 B1 122.5(2)
O1 B2 B1 123.6(3)
C11 C10 C15 118.1(2)
C11 C10 C20 122.0(2)
C15 C10 C20 119.9(2)
C10 C11 O1 121.0(2)
C10 C11 C12 122.3(3)
O1 C11 C12 116.8(2)
C13 C12 C11 119.8(3)
C12 C13 C14 121.0(3)
C19 C14 C13 121.7(3)
C19 C14 C15 119.2(3)
C13 C14 C15 119.1(3)
C16 C15 C14 118.2(2)
C16 C15 C10 122.2(2)
C14 C15 C10 119.6(2)
C17 C16 C15 121.0(3)
C16 C17 C18 120.6(3)
C19 C18 C17 119.8(3)
C18 C19 C14 121.2(3)
C21 C20 C25 118.2(2)
C21 C20 C10 122.1(2)
C25 C20 C10 119.6(2)
C20 C21 O2 121.0(2)
C20 C21 C22 122.5(3)
O2 C21 C22 116.5(2)
C23 C22 C21 119.6(3)
C22 C23 C24 121.0(3)
C23 C24 C29 121.8(3)
C23 C24 C25 119.1(3)
C29 C24 C25 119.1(3)
C26 C25 C24 118.2(3)
C26 C25 C20 122.3(2)
C24 C25 C20 119.5(2)
C27 C26 C25 120.9(3)
C26 C27 C28 120.8(3)
C29 C28 C27 120.1(3)
C28 C29 C24 121.0(3)
C31 C30 C35 117.9(2)
C31 C30 C40 122.0(2)
C35 C30 C40 120.1(2)
C30 C31 O3 121.4(2)
C30 C31 C32 122.7(3)
O3 C31 C32 115.9(2)
C33 C32 C31 119.7(3)
C32 C33 C34 120.9(3)
C33 C34 C39 121.8(3)
C33 C34 C35 119.4(3)
C39 C34 C35 118.8(3)
C36 C35 C34 118.1(2)
C36 C35 C30 122.6(2)
C34 C35 C30 119.4(2)
C37 C36 C35 121.3(3)
C36 C37 C38 120.6(3)
C39 C38 C37 119.8(3)
C38 C39 C34 121.4(3)
C41 C40 C45 117.7(2)
C41 C40 C30 121.6(2)
C45 C40 C30 120.8(2)
C40 C41 O4 121.2(2)
C40 C41 C42 122.7(3)
O4 C41 C42 116.1(2)
C43 C42 C41 119.9(3)
C42 C43 C44 120.6(3)
C43 C44 C45 119.4(3)
C43 C44 C49 121.5(3)
C45 C44 C49 119.1(3)
C46 C45 C44 118.2(3)
C46 C45 C40 122.0(3)
C44 C45 C40 119.8(2)
C47 C46 C45 121.0(3)
C46 C47 C48 121.0(3)
C49 C48 C47 119.6(3)
C48 C49 C44 121.0(3)
C92 C91 C96 108.3(5)
C91 C92 C93 134.5(5)
C94 C93 C92 92.6(8)
C93 C94 C95 152.5(11)
C96 C95 C94 119.8(6)
C97 C96 C95 150.1(10)
C97 C96 C91 97.6(7)
C95 C96 C91 112.3(6)

loop_
_geom_bond_atom_site_label_1
_geom_bond_atom_site_label_2
_geom_bond_distance
O1 B2 1.375(4)
O1 C11 1.393(3)
O2 B1 1.377(4)
O2 C21 1.393(3)
O3 B1 1.372(4)
O3 C31 1.397(3)
O4 B2 1.367(4)
O4 C41 1.393(3)
B1 B2 1.715(5)
C10 C11 1.378(4)
C10 C15 1.431(4)
C10 C20 1.503(4)
C11 C12 1.409(4)
C12 C13 1.354(4)
C13 C14 1.415(4)
C14 C19 1.414(4)
C14 C15 1.424(4)
C15 C16 1.418(4)
C16 C17 1.370(4)
C17 C18 1.408(4)
C18 C19 1.364(4)
C20 C21 1.372(4)
C20 C25 1.435(4)
C21 C22 1.409(4)
C22 C23 1.363(4)
C23 C24 1.416(4)
C24 C29 1.423(4)
C24 C25 1.424(4)
C25 C26 1.420(4)
C26 C27 1.370(4)
C27 C28 1.403(4)
C28 C29 1.361(4)
C30 C31 1.371(4)
C30 C35 1.438(4)
C30 C40 1.510(4)
C31 C32 1.412(4)
C32 C33 1.359(4)
C33 C34 1.408(4)
C34 C39 1.419(4)
C34 C35 1.429(4)
C35 C36 1.417(4)
C36 C37 1.364(4)
C37 C38 1.407(4)
C38 C39 1.361(4)
C40 C41 1.378(4)
C40 C45 1.435(4)
C41 C42 1.406(4)
C42 C43 1.360(4)
C43 C44 1.414(4)
C44 C45 1.421(4)
C44 C49 1.423(4)
C45 C46 1.417(4)
C46 C47 1.368(4)
C47 C48 1.402(4)
C48 C49 1.368(4)
C91 C92 1.334(7)
C91 C96 1.699(8)
C92 C93 1.677(9)
C93 C94 1.141(7)
C94 C95 1.334(6)
C95 C96 1.329(6)
C96 C97 1.177(8)

loop_
_geom_torsion_atom_site_label_1
_geom_torsion_atom_site_label_2
_geom_torsion_atom_site_label_3
_geom_torsion_atom_site_label_4
_geom_torsion
O1 B2 B1 O2 -74.5(4)
O3 B1 B2 O4 -71.3(4)
O1 B2 B1 O3 106.2(3)
O2 B1 B2 O4 108.0(3)
C21 C20 C10 C11 -83.8(3)
C21 C20 C10 C15 97.3(3)
C25 C20 C10 C11 97.4(3)
C25 C20 C10 C15 -81.5(3)
C45 C40 C30 C35 -76.5(3)
C45 C40 C30 C31 103.1(3)
C41 C40 C30 C35 103.0(3)
C41 C40 C30 C31 -77.5(4)
